data_4081050
loop_
_publ_author_name
'Tao, Xin'
'Wu, Qiaolin'
'Huo, Hang'
'Gao, Wei'
'Mu, Ying'

_publ_section_title
;
 New Titanium(IV) Complexes with 2-Cyclopentadienylbenzylamido Ligands:
 Synthesis, Characterization, and Catalytic Properties for Ethylene
 Polymerization and Copolymerization with 1-Hexene
;
_journal_issue 15
_journal_name_full Organometallics
_journal_page_first 4185
_journal_paper_doi 10.1021/om4003945
_journal_volume 32
_journal_year 2013
_chemical_formula_sum 'C22 H29 Cl2 N Ti'
_chemical_formula_weight 426.26
_chemical_name_systematic
; 
 ? 
;
_space_group_IT_number 14
_symmetry_cell_setting monoclinic
_symmetry_space_group_name_Hall '-P 2yn'
_symmetry_space_group_name_H-M 'P 1 21/n 1'
_atom_sites_solution_hydrogens geom
_atom_sites_solution_primary direct
_atom_sites_solution_secondary difmap
_audit_creation_method SHELXL-97
_cell_angle_alpha 90.00
_cell_angle_beta 108.4040(10)
_cell_angle_gamma 90.00
_cell_formula_units_Z 4
_cell_length_a 14.9843(11)
_cell_length_b 8.5523(7)
_cell_length_c 17.6183(13)
_cell_measurement_reflns_used 5111
_cell_measurement_temperature 185(2)
_cell_measurement_theta_max 26.04
_cell_measurement_theta_min 2.44
_cell_volume 2142.3(3)
_computing_cell_refinement 'Bruker SMART'
_computing_data_collection 'Bruker SMART'
_computing_data_reduction 'Bruker SAINT'
_computing_molecular_graphics 'Bruker SHELXL'
_computing_publication_material 'Bruker SHELXL'
_computing_structure_refinement 'SHELXL-97 (Sheldrick, 1997)'
_computing_structure_solution 'SHELXS-97 (Sheldrick, 1990)'
_diffrn_ambient_temperature 185(2)
_diffrn_measured_fraction_theta_full 0.997
_diffrn_measured_fraction_theta_max 0.997
_diffrn_radiation_monochromator graphite
_diffrn_radiation_source 'fine-focus sealed tube'
_diffrn_radiation_type MoK\a
_diffrn_radiation_wavelength 0.71073
_diffrn_reflns_av_R_equivalents 0.0240
_diffrn_reflns_av_sigmaI/netI 0.0264
_diffrn_reflns_limit_h_max 18
_diffrn_reflns_limit_h_min -18
_diffrn_reflns_limit_k_max 10
_diffrn_reflns_limit_k_min -5
_diffrn_reflns_limit_l_max 21
_diffrn_reflns_limit_l_min -21
_diffrn_reflns_number 13172
_diffrn_reflns_theta_full 26.04
_diffrn_reflns_theta_max 26.04
_diffrn_reflns_theta_min 2.15
_exptl_absorpt_coefficient_mu 0.655
_exptl_absorpt_correction_T_max 0.937
_exptl_absorpt_correction_T_min 0.910
_exptl_absorpt_correction_type multi-scan
_exptl_absorpt_process_details 'SADABS; Bruker, 2000'
_exptl_crystal_colour yellow
_exptl_crystal_density_diffrn 1.322
_exptl_crystal_density_method 'not measured'
_exptl_crystal_description block
_exptl_crystal_F_000 896
_exptl_crystal_size_max 0.15
_exptl_crystal_size_mid 0.12
_exptl_crystal_size_min 0.10
_refine_diff_density_max 0.333
_refine_diff_density_min -0.202
_refine_diff_density_rms 0.056
_refine_ls_extinction_method none
_refine_ls_goodness_of_fit_ref 1.042
_refine_ls_hydrogen_treatment mixed
_refine_ls_matrix_type full
_refine_ls_number_parameters 243
_refine_ls_number_reflns 4229
_refine_ls_number_restraints 0
_refine_ls_restrained_S_all 1.042
_refine_ls_R_factor_all 0.0446
_refine_ls_R_factor_gt 0.0355
_refine_ls_shift/su_max 0.000
_refine_ls_shift/su_mean 0.000
_refine_ls_structure_factor_coef Fsqd
_refine_ls_weighting_details 'calc w=1/[\s^2^(Fo^2^)+(0.0502P)^2^+0.6710P] where P=(Fo^2^+2Fc^2^)/3'
_refine_ls_weighting_scheme calc
_refine_ls_wR_factor_gt 0.0870
_refine_ls_wR_factor_ref 0.0922
_reflns_number_gt 3563
_reflns_number_total 4229
_reflns_threshold_expression >2sigma(I)
_cod_data_source_file om4003945_si_002.cif
_cod_data_source_block complex_2
_cod_depositor_comments
;
The following automatic conversions were performed:

'_symmetry_cell_setting' value 'Monoclinic' changed to 'monoclinic'
according to /home/saulius/struct/CIF-dictionaries/cif_core.dic
dictionary named 'cif_core.dic' version 2.4.2 from 2011-04-26.

Automatic conversion script
Id: cif_fix_values 1891 2012-01-12 08:04:46Z andrius 
;
_cod_original_sg_symbol_H-M P2(1)/n
_cod_database_code 4081050

loop_
_symmetry_equiv_pos_as_xyz
'x, y, z'
'-x+1/2, y+1/2, -z+1/2'
'-x, -y, -z'
'x-1/2, -y-1/2, z-1/2'

loop_
_atom_site_label
_atom_site_type_symbol
_atom_site_fract_x
_atom_site_fract_y
_atom_site_fract_z
_atom_site_U_iso_or_equiv
_atom_site_adp_type
_atom_site_occupancy
_atom_site_symmetry_multiplicity
_atom_site_calc_flag
_atom_site_refinement_flags
C1 C 0.61138(12) 0.2096(2) 0.27280(11) 0.0250(4) Uani 1 1 d .
C2 C 0.60307(12) 0.3747(2) 0.26381(11) 0.0269(4) Uani 1 1 d .
C3 C 0.61446(13) 0.4134(2) 0.18879(11) 0.0296(4) Uani 1 1 d .
C4 C 0.63179(13) 0.2730(2) 0.15273(12) 0.0296(4) Uani 1 1 d .
C5 C 0.62856(12) 0.1462(2) 0.20384(11) 0.0262(4) Uani 1 1 d .
C6 C 0.58869(14) 0.4885(3) 0.32382(12) 0.0359(5) Uani 1 1 d .
H6A H 0.6497 0.5298 0.3566 0.054 Uiso 1 1 calc R
H6B H 0.5582 0.4353 0.3583 0.054 Uiso 1 1 calc R
H6C H 0.5488 0.5748 0.2957 0.054 Uiso 1 1 calc R
C7 C 0.61183(16) 0.5751(3) 0.15563(14) 0.0433(5) Uani 1 1 d .
H7A H 0.5623 0.6356 0.1675 0.065 Uiso 1 1 calc R
H7B H 0.5987 0.5694 0.0976 0.065 Uiso 1 1 calc R
H7C H 0.6727 0.6261 0.1801 0.065 Uiso 1 1 calc R
C8 C 0.65745(16) 0.2618(3) 0.07744(14) 0.0433(6) Uani 1 1 d .
H8A H 0.7251 0.2796 0.0896 0.065 Uiso 1 1 calc R
H8B H 0.6226 0.3409 0.0393 0.065 Uiso 1 1 calc R
H8C H 0.6414 0.1575 0.0541 0.065 Uiso 1 1 calc R
C9 C 0.64460(14) -0.0224(2) 0.18906(12) 0.0343(5) Uani 1 1 d .
H9A H 0.5934 -0.0599 0.1428 0.052 Uiso 1 1 calc R
H9B H 0.6463 -0.0841 0.2364 0.052 Uiso 1 1 calc R
H9C H 0.7046 -0.0334 0.1783 0.052 Uiso 1 1 calc R
C10 C 0.61043(12) 0.1218(2) 0.34502(11) 0.0266(4) Uani 1 1 d .
C11 C 0.68076(13) 0.1550(3) 0.41698(11) 0.0325(5) Uani 1 1 d .
H11 H 0.7260 0.2336 0.4182 0.039 Uiso 1 1 calc R
C12 C 0.68530(15) 0.0749(3) 0.48645(12) 0.0391(5) Uani 1 1 d .
H12 H 0.7343 0.0966 0.5347 0.047 Uiso 1 1 calc R
C13 C 0.61840(16) -0.0363(3) 0.48511(12) 0.0420(5) Uani 1 1 d .
H13 H 0.6202 -0.0896 0.5329 0.050 Uiso 1 1 calc R
C14 C 0.54864(15) -0.0706(3) 0.41433(12) 0.0383(5) Uani 1 1 d .
H14 H 0.5034 -0.1487 0.4139 0.046 Uiso 1 1 calc R
C15 C 0.54352(13) 0.0074(2) 0.34355(11) 0.0305(4) Uani 1 1 d .
C16 C 0.46557(14) -0.0367(3) 0.26848(12) 0.0344(5) Uani 1 1 d .
H16A H 0.4876 -0.1242 0.2422 0.041 Uiso 1 1 calc R
H16B H 0.4113 -0.0751 0.2838 0.041 Uiso 1 1 calc R
C17 C 0.33295(12) 0.0793(2) 0.16199(11) 0.0257(4) Uani 1 1 d .
C18 C 0.30865(14) -0.0709(3) 0.11354(12) 0.0339(5) Uani 1 1 d .
H18A H 0.3144 -0.1612 0.1499 0.041 Uiso 1 1 calc R
H18B H 0.3529 -0.0866 0.0827 0.041 Uiso 1 1 calc R
C19 C 0.20817(16) -0.0604(3) 0.05644(13) 0.0461(6) Uani 1 1 d .
H19A H 0.2041 0.0249 0.0175 0.055 Uiso 1 1 calc R
H19B H 0.1916 -0.1596 0.0263 0.055 Uiso 1 1 calc R
C20 C 0.13846(15) -0.0296(3) 0.10143(14) 0.0498(6) Uani 1 1 d .
H20A H 0.0746 -0.0174 0.0627 0.060 Uiso 1 1 calc R
H20B H 0.1375 -0.1203 0.1361 0.060 Uiso 1 1 calc R
C21 C 0.16437(14) 0.1170(3) 0.15245(14) 0.0434(6) Uani 1 1 d .
H21A H 0.1205 0.1295 0.1839 0.052 Uiso 1 1 calc R
H21B H 0.1573 0.2093 0.1171 0.052 Uiso 1 1 calc R
C22 C 0.26522(13) 0.1104(3) 0.20942(12) 0.0337(5) Uani 1 1 d .
H22A H 0.2814 0.2108 0.2385 0.040 Uiso 1 1 calc R
H22B H 0.2709 0.0262 0.2492 0.040 Uiso 1 1 calc R
Cl1 Cl 0.43465(4) 0.20027(7) 0.02944(3) 0.03839(15) Uani 1 1 d .
Cl2 Cl 0.38865(3) 0.47194(6) 0.17038(3) 0.03667(14) Uani 1 1 d .
H1 H 0.3249(12) 0.165(2) 0.1232(11) 0.020(5) Uiso 1 1 d .
N1 N 0.43338(10) 0.08996(19) 0.21044(9) 0.0266(3) Uani 1 1 d .
Ti1 Ti 0.47806(2) 0.25613(4) 0.163713(18) 0.02311(11) Uani 1 1 d .

loop_
_atom_site_aniso_label
_atom_site_aniso_U_11
_atom_site_aniso_U_22
_atom_site_aniso_U_33
_atom_site_aniso_U_23
_atom_site_aniso_U_13
_atom_site_aniso_U_12
C1 0.0192(8) 0.0256(11) 0.0286(9) -0.0024(8) 0.0055(7) -0.0012(7)
C2 0.0221(8) 0.0263(11) 0.0313(10) -0.0032(8) 0.0070(7) -0.0033(8)
C3 0.0266(9) 0.0263(11) 0.0364(10) 0.0006(8) 0.0105(8) -0.0043(8)
C4 0.0233(9) 0.0330(12) 0.0351(10) -0.0003(8) 0.0128(8) -0.0010(8)
C5 0.0205(8) 0.0281(11) 0.0300(9) -0.0010(8) 0.0083(7) 0.0011(8)
C6 0.0336(10) 0.0319(12) 0.0386(11) -0.0098(9) 0.0063(9) -0.0003(9)
C7 0.0452(12) 0.0298(13) 0.0572(14) 0.0090(10) 0.0196(11) -0.0048(10)
C8 0.0424(12) 0.0537(16) 0.0411(12) 0.0031(10) 0.0237(10) 0.0006(10)
C9 0.0339(10) 0.0293(12) 0.0401(11) -0.0037(9) 0.0120(9) 0.0057(9)
C10 0.0253(9) 0.0271(11) 0.0271(9) 0.0008(8) 0.0076(7) 0.0049(8)
C11 0.0291(10) 0.0341(12) 0.0317(10) -0.0037(9) 0.0058(8) 0.0040(9)
C12 0.0418(11) 0.0427(14) 0.0272(10) -0.0033(9) 0.0029(9) 0.0112(10)
C13 0.0524(13) 0.0453(14) 0.0292(11) 0.0103(10) 0.0143(10) 0.0153(11)
C14 0.0400(11) 0.0350(13) 0.0412(12) 0.0102(10) 0.0149(9) 0.0030(10)
C15 0.0290(9) 0.0296(12) 0.0322(10) 0.0039(8) 0.0087(8) 0.0038(8)
C16 0.0296(10) 0.0292(12) 0.0392(11) 0.0084(9) 0.0036(8) -0.0044(8)
C17 0.0240(9) 0.0266(11) 0.0252(9) 0.0015(8) 0.0059(7) -0.0040(8)
C18 0.0359(10) 0.0298(12) 0.0353(11) -0.0043(9) 0.0102(9) -0.0097(9)
C19 0.0456(12) 0.0489(16) 0.0351(11) -0.0037(10) 0.0004(9) -0.0189(11)
C20 0.0280(10) 0.0639(18) 0.0490(13) 0.0102(12) -0.0001(9) -0.0149(11)
C21 0.0275(10) 0.0539(16) 0.0513(13) 0.0151(11) 0.0158(9) 0.0027(10)
C22 0.0294(9) 0.0367(13) 0.0368(11) 0.0007(9) 0.0130(8) -0.0029(9)
Cl1 0.0396(3) 0.0499(4) 0.0254(2) -0.0022(2) 0.0098(2) -0.0048(2)
Cl2 0.0313(2) 0.0290(3) 0.0455(3) -0.0048(2) 0.0063(2) 0.0064(2)
N1 0.0234(7) 0.0261(9) 0.0285(8) 0.0010(7) 0.0055(6) -0.0015(7)
Ti1 0.02244(17) 0.0222(2) 0.02399(18) 0.00041(13) 0.00637(13) 0.00030(13)

loop_
_atom_type_symbol
_atom_type_description
_atom_type_scat_dispersion_real
_atom_type_scat_dispersion_imag
_atom_type_scat_source
C C 0.0033 0.0016 'International Tables Vol C Tables 4.2.6.8 and 6.1.1.4'
H H 0.0000 0.0000 'International Tables Vol C Tables 4.2.6.8 and 6.1.1.4'
N N 0.0061 0.0033 'International Tables Vol C Tables 4.2.6.8 and 6.1.1.4'
Cl Cl 0.1484 0.1585 'International Tables Vol C Tables 4.2.6.8 and 6.1.1.4'
Ti Ti 0.2776 0.4457 'International Tables Vol C Tables 4.2.6.8 and 6.1.1.4'

loop_
_geom_angle_atom_site_label_1
_geom_angle_atom_site_label_2
_geom_angle_atom_site_label_3
_geom_angle
C2 C1 C5 108.38(16)
C2 C1 C10 125.08(17)
C5 C1 C10 126.34(18)
C2 C1 Ti1 73.50(10)
C5 C1 Ti1 72.56(10)
C10 C1 Ti1 123.87(12)
C1 C2 C3 107.59(17)
C1 C2 C6 126.33(17)
C3 C2 C6 126.04(18)
C1 C2 Ti1 71.18(10)
C3 C2 Ti1 72.87(10)
C6 C2 Ti1 123.26(12)
C4 C3 C2 108.12(17)
C4 C3 C7 126.34(18)
C2 C3 C7 125.51(19)
C4 C3 Ti1 72.87(11)
C2 C3 Ti1 72.06(10)
C7 C3 Ti1 122.47(13)
C5 C4 C3 108.32(17)
C5 C4 C8 125.65(19)
C3 C4 C8 125.83(19)
C5 C4 Ti1 70.97(10)
C3 C4 Ti1 72.30(10)
C8 C4 Ti1 126.54(14)
C4 C5 C1 107.56(17)
C4 C5 C9 125.83(17)
C1 C5 C9 126.56(18)
C4 C5 Ti1 73.98(10)
C1 C5 Ti1 71.85(10)
C9 C5 Ti1 121.79(12)
C2 C6 H6A 109.5
C2 C6 H6B 109.5
H6A C6 H6B 109.5
C2 C6 H6C 109.5
H6A C6 H6C 109.5
H6B C6 H6C 109.5
C3 C7 H7A 109.5
C3 C7 H7B 109.5
H7A C7 H7B 109.5
C3 C7 H7C 109.5
H7A C7 H7C 109.5
H7B C7 H7C 109.5
C4 C8 H8A 109.5
C4 C8 H8B 109.5
H8A C8 H8B 109.5
C4 C8 H8C 109.5
H8A C8 H8C 109.5
H8B C8 H8C 109.5
C5 C9 H9A 109.5
C5 C9 H9B 109.5
H9A C9 H9B 109.5
C5 C9 H9C 109.5
H9A C9 H9C 109.5
H9B C9 H9C 109.5
C15 C10 C11 119.41(18)
C15 C10 C1 122.76(16)
C11 C10 C1 117.82(17)
C12 C11 C10 120.9(2)
C12 C11 H11 119.6
C10 C11 H11 119.6
C13 C12 C11 119.61(19)
C13 C12 H12 120.2
C11 C12 H12 120.2
C12 C13 C14 120.1(2)
C12 C13 H13 120.0
C14 C13 H13 120.0
C13 C14 C15 121.2(2)
C13 C14 H14 119.4
C15 C14 H14 119.4
C14 C15 C10 118.84(18)
C14 C15 C16 118.20(19)
C10 C15 C16 122.97(17)
N1 C16 C15 114.85(17)
N1 C16 H16A 108.6
C15 C16 H16A 108.6
N1 C16 H16B 108.6
C15 C16 H16B 108.6
H16A C16 H16B 107.5
N1 C17 C18 113.29(16)
N1 C17 C22 113.81(15)
C18 C17 C22 111.79(16)
N1 C17 Ti1 43.49(8)
C18 C17 Ti1 122.70(12)
C22 C17 Ti1 125.49(13)
N1 C17 H1 103.5(11)
C18 C17 H1 106.6(11)
C22 C17 H1 107.0(11)
Ti1 C17 H1 60.1(10)
C17 C18 C19 109.36(18)
C17 C18 H18A 109.8
C19 C18 H18A 109.8
C17 C18 H18B 109.8
C19 C18 H18B 109.8
H18A C18 H18B 108.2
C20 C19 C18 111.33(18)
C20 C19 H19A 109.4
C18 C19 H19A 109.4
C20 C19 H19B 109.4
C18 C19 H19B 109.4
H19A C19 H19B 108.0
C21 C20 C19 111.23(18)
C21 C20 H20A 109.4
C19 C20 H20A 109.4
C21 C20 H20B 109.4
C19 C20 H20B 109.4
H20A C20 H20B 108.0
C20 C21 C22 111.90(19)
C20 C21 H21A 109.2
C22 C21 H21A 109.2
C20 C21 H21B 109.2
C22 C21 H21B 109.2
H21A C21 H21B 107.9
C17 C22 C21 109.69(16)
C17 C22 H22A 109.7
C21 C22 H22A 109.7
C17 C22 H22B 109.7
C21 C22 H22B 109.7
H22A C22 H22B 108.2
C16 N1 C17 114.09(15)
C16 N1 Ti1 141.81(12)
C17 N1 Ti1 103.49(11)
N1 Ti1 Cl1 105.74(5)
N1 Ti1 Cl2 106.95(5)
Cl1 Ti1 Cl2 103.82(2)
N1 Ti1 C1 80.77(6)
Cl1 Ti1 C1 134.82(5)
Cl2 Ti1 C1 117.13(5)
N1 Ti1 C5 90.38(7)
Cl1 Ti1 C5 99.22(5)
Cl2 Ti1 C5 145.82(5)
C1 Ti1 C5 35.59(6)
N1 Ti1 C2 107.93(7)
Cl1 Ti1 C2 139.41(5)
Cl2 Ti1 C2 87.42(5)
C1 Ti1 C2 35.32(7)
C5 Ti1 C2 58.92(7)
N1 Ti1 C3 139.24(7)
Cl1 Ti1 C3 104.90(5)
Cl2 Ti1 C3 90.98(5)
C1 Ti1 C3 58.54(7)
C5 Ti1 C3 58.57(7)
C2 Ti1 C3 35.07(6)
N1 Ti1 C4 124.98(7)
Cl1 Ti1 C4 83.99(5)
Cl2 Ti1 C4 123.33(5)
C1 Ti1 C4 58.42(7)
C5 Ti1 C4 35.05(7)
C2 Ti1 C4 58.20(7)
C3 Ti1 C4 34.82(7)
N1 Ti1 C17 33.02(6)
Cl1 Ti1 C17 84.53(4)
Cl2 Ti1 C17 88.25(5)
C1 Ti1 C17 113.60(6)
C5 Ti1 C17 119.05(7)
C2 Ti1 C17 135.36(6)
C3 Ti1 C17 170.43(6)
C4 Ti1 C17 148.17(7)

loop_
_geom_bond_atom_site_label_1
_geom_bond_atom_site_label_2
_geom_bond_distance
C1 C2 1.422(3)
C1 C5 1.426(3)
C1 C10 1.481(3)
C1 Ti1 2.3279(17)
C2 C3 1.424(3)
C2 C6 1.502(3)
C2 Ti1 2.3582(18)
C3 C4 1.420(3)
C3 C7 1.497(3)
C3 Ti1 2.3688(19)
C4 C5 1.420(3)
C4 C8 1.496(3)
C4 Ti1 2.3762(18)
C5 C9 1.498(3)
C5 Ti1 2.3372(18)
C6 H6A 0.9800
C6 H6B 0.9800
C6 H6C 0.9800
C7 H7A 0.9800
C7 H7B 0.9800
C7 H7C 0.9800
C8 H8A 0.9800
C8 H8B 0.9800
C8 H8C 0.9800
C9 H9A 0.9800
C9 H9B 0.9800
C9 H9C 0.9800
C10 C15 1.395(3)
C10 C11 1.398(3)
C11 C12 1.385(3)
C11 H11 0.9500
C12 C13 1.377(3)
C12 H12 0.9500
C13 C14 1.382(3)
C13 H13 0.9500
C14 C15 1.395(3)
C14 H14 0.9500
C15 C16 1.510(3)
C16 N1 1.463(2)
C16 H16A 0.9900
C16 H16B 0.9900
C17 N1 1.480(2)
C17 C18 1.522(3)
C17 C22 1.528(3)
C17 Ti1 2.6409(18)
C17 H1 0.99(2)
C18 C19 1.527(3)
C18 H18A 0.9900
C18 H18B 0.9900
C19 C20 1.520(3)
C19 H19A 0.9900
C19 H19B 0.9900
C20 C21 1.520(4)
C20 H20A 0.9900
C20 H20B 0.9900
C21 C22 1.528(3)
C21 H21A 0.9900
C21 H21B 0.9900
C22 H22A 0.9900
C22 H22B 0.9900
Cl1 Ti1 2.2970(6)
Cl2 Ti1 2.3054(6)
N1 Ti1 1.8691(16)

loop_
_geom_torsion_atom_site_label_1
_geom_torsion_atom_site_label_2
_geom_torsion_atom_site_label_3
_geom_torsion_atom_site_label_4
_geom_torsion
C5 C1 C2 C3 0.42(19)
C10 C1 C2 C3 175.60(16)
Ti1 C1 C2 C3 -64.25(12)
C5 C1 C2 C6 -177.38(17)
C10 C1 C2 C6 -2.2(3)
Ti1 C1 C2 C6 117.94(18)
C5 C1 C2 Ti1 64.67(12)
C10 C1 C2 Ti1 -120.15(17)
C1 C2 C3 C4 -1.3(2)
C6 C2 C3 C4 176.53(17)
Ti1 C2 C3 C4 -64.43(13)
C1 C2 C3 C7 -179.34(18)
C6 C2 C3 C7 -1.5(3)
Ti1 C2 C3 C7 117.52(19)
C1 C2 C3 Ti1 63.14(12)
C6 C2 C3 Ti1 -119.05(18)
C2 C3 C4 C5 1.7(2)
C7 C3 C4 C5 179.70(18)
Ti1 C3 C4 C5 -62.22(13)
C2 C3 C4 C8 -173.40(18)
C7 C3 C4 C8 4.6(3)
Ti1 C3 C4 C8 122.7(2)
C2 C3 C4 Ti1 63.89(12)
C7 C3 C4 Ti1 -118.08(19)
C3 C4 C5 C1 -1.4(2)
C8 C4 C5 C1 173.68(19)
Ti1 C4 C5 C1 -64.48(12)
C3 C4 C5 C9 -178.98(17)
C8 C4 C5 C9 -3.9(3)
Ti1 C4 C5 C9 117.95(18)
C3 C4 C5 Ti1 63.07(13)
C8 C4 C5 Ti1 -121.8(2)
C2 C1 C5 C4 0.60(19)
C10 C1 C5 C4 -174.50(17)
Ti1 C1 C5 C4 65.89(12)
C2 C1 C5 C9 178.15(17)
C10 C1 C5 C9 3.1(3)
Ti1 C1 C5 C9 -116.56(18)
C2 C1 C5 Ti1 -65.29(12)
C10 C1 C5 Ti1 119.61(17)
C2 C1 C10 C15 120.2(2)
C5 C1 C10 C15 -65.5(3)
Ti1 C1 C10 C15 27.1(3)
C2 C1 C10 C11 -60.6(2)
C5 C1 C10 C11 113.7(2)
Ti1 C1 C10 C11 -153.70(14)
C15 C10 C11 C12 0.6(3)
C1 C10 C11 C12 -178.58(18)
C10 C11 C12 C13 -1.6(3)
C11 C12 C13 C14 1.7(3)
C12 C13 C14 C15 -1.0(3)
C13 C14 C15 C10 0.0(3)
C13 C14 C15 C16 179.8(2)
C11 C10 C15 C14 0.1(3)
C1 C10 C15 C14 179.32(18)
C11 C10 C15 C16 -179.61(19)
C1 C10 C15 C16 -0.4(3)
C14 C15 C16 N1 150.11(19)
C10 C15 C16 N1 -30.1(3)
N1 C17 C18 C19 -171.49(16)
C22 C17 C18 C19 58.3(2)
Ti1 C17 C18 C19 -122.96(16)
C17 C18 C19 C20 -57.1(2)
C18 C19 C20 C21 55.8(3)
C19 C20 C21 C22 -54.8(3)
N1 C17 C22 C21 172.91(17)
C18 C17 C22 C21 -57.2(2)
Ti1 C17 C22 C21 124.16(16)
C20 C21 C22 C17 54.8(2)
C15 C16 N1 C17 -149.46(17)
C15 C16 N1 Ti1 41.5(3)
C18 C17 N1 C16 -59.4(2)
C22 C17 N1 C16 69.8(2)
Ti1 C17 N1 C16 -173.0(2)
C18 C17 N1 Ti1 113.64(15)
C22 C17 N1 Ti1 -117.18(16)
C16 N1 Ti1 Cl1 117.7(2)
C17 N1 Ti1 Cl1 -52.03(12)
C16 N1 Ti1 Cl2 -132.1(2)
C17 N1 Ti1 Cl2 58.17(11)
C16 N1 Ti1 C1 -16.5(2)
C17 N1 Ti1 C1 173.85(12)
C16 N1 Ti1 C5 18.0(2)
C17 N1 Ti1 C5 -151.73(12)
C16 N1 Ti1 C2 -39.3(2)
C17 N1 Ti1 C2 150.99(11)
C16 N1 Ti1 C3 -19.7(3)
C17 N1 Ti1 C3 170.56(11)
C16 N1 Ti1 C4 24.0(3)
C17 N1 Ti1 C4 -145.72(11)
C16 N1 Ti1 C17 169.7(3)
C2 C1 Ti1 N1 -140.24(12)
C5 C1 Ti1 N1 103.80(12)
C10 C1 Ti1 N1 -18.70(15)
C2 C1 Ti1 Cl1 116.70(10)
C5 C1 Ti1 Cl1 0.74(14)
C10 C1 Ti1 Cl1 -121.76(14)
C2 C1 Ti1 Cl2 -35.84(11)
C5 C1 Ti1 Cl2 -151.80(10)
C10 C1 Ti1 Cl2 85.70(16)
C2 C1 Ti1 C5 115.96(16)
C10 C1 Ti1 C5 -122.5(2)
C5 C1 Ti1 C2 -115.96(16)
C10 C1 Ti1 C2 121.5(2)
C2 C1 Ti1 C3 37.24(10)
C5 C1 Ti1 C3 -78.72(12)
C10 C1 Ti1 C3 158.78(18)
C2 C1 Ti1 C4 78.34(11)
C5 C1 Ti1 C4 -37.62(11)
C10 C1 Ti1 C4 -160.12(18)
C2 C1 Ti1 C17 -136.59(10)
C5 C1 Ti1 C17 107.45(11)
C10 C1 Ti1 C17 -15.05(17)
C4 C5 Ti1 N1 171.42(12)
C1 C5 Ti1 N1 -73.45(12)
C9 C5 Ti1 N1 48.84(15)
C4 C5 Ti1 Cl1 65.41(11)
C1 C5 Ti1 Cl1 -179.47(10)
C9 C5 Ti1 Cl1 -57.17(15)
C4 C5 Ti1 Cl2 -66.65(14)
C1 C5 Ti1 Cl2 48.47(15)
C9 C5 Ti1 Cl2 170.76(11)
C4 C5 Ti1 C1 -115.12(16)
C9 C5 Ti1 C1 122.3(2)
C4 C5 Ti1 C2 -77.76(12)
C1 C5 Ti1 C2 37.37(11)
C9 C5 Ti1 C2 159.66(18)
C4 C5 Ti1 C3 -36.48(11)
C1 C5 Ti1 C3 78.64(12)
C9 C5 Ti1 C3 -159.07(18)
C1 C5 Ti1 C4 115.12(16)
C9 C5 Ti1 C4 -122.6(2)
C4 C5 Ti1 C17 154.25(11)
C1 C5 Ti1 C17 -90.63(12)
C9 C5 Ti1 C17 31.66(17)
C1 C2 Ti1 N1 41.57(12)
C3 C2 Ti1 N1 157.62(11)
C6 C2 Ti1 N1 -80.10(17)
C1 C2 Ti1 Cl1 -103.10(11)
C3 C2 Ti1 Cl1 12.96(15)
C6 C2 Ti1 Cl1 135.24(14)
C1 C2 Ti1 Cl2 148.55(10)
C3 C2 Ti1 Cl2 -95.39(11)
C6 C2 Ti1 Cl2 26.89(16)
C3 C2 Ti1 C1 116.05(16)
C6 C2 Ti1 C1 -121.7(2)
C1 C2 Ti1 C5 -37.66(10)
C3 C2 Ti1 C5 78.39(12)
C6 C2 Ti1 C5 -159.33(19)
C1 C2 Ti1 C3 -116.05(16)
C6 C2 Ti1 C3 122.3(2)
C1 C2 Ti1 C4 -78.99(12)
C3 C2 Ti1 C4 37.06(11)
C6 C2 Ti1 C4 159.35(19)
C1 C2 Ti1 C17 63.67(14)
C3 C2 Ti1 C17 179.72(11)
C6 C2 Ti1 C17 -58.0(2)
C4 C3 Ti1 N1 82.52(15)
C2 C3 Ti1 N1 -33.70(16)
C7 C3 Ti1 N1 -154.87(16)
C4 C3 Ti1 Cl1 -55.09(11)
C2 C3 Ti1 Cl1 -171.32(10)
C7 C3 Ti1 Cl1 67.51(17)
C4 C3 Ti1 Cl2 -159.67(11)
C2 C3 Ti1 Cl2 84.10(11)
C7 C3 Ti1 Cl2 -37.07(17)
C4 C3 Ti1 C1 78.71(12)
C2 C3 Ti1 C1 -37.51(11)
C7 C3 Ti1 C1 -158.68(19)
C4 C3 Ti1 C5 36.73(11)
C2 C3 Ti1 C5 -79.50(12)
C7 C3 Ti1 C5 159.33(19)
C4 C3 Ti1 C2 116.22(16)
C7 C3 Ti1 C2 -121.2(2)
C2 C3 Ti1 C4 -116.22(16)
C7 C3 Ti1 C4 122.6(2)
C4 C3 Ti1 C17 115.0(4)
C2 C3 Ti1 C17 -1.2(5)
C7 C3 Ti1 C17 -122.4(4)
C5 C4 Ti1 N1 -10.49(14)
C3 C4 Ti1 N1 -127.81(12)
C8 C4 Ti1 N1 110.30(18)
C5 C4 Ti1 Cl1 -115.51(11)
C3 C4 Ti1 Cl1 127.17(11)
C8 C4 Ti1 Cl1 5.28(18)
C5 C4 Ti1 Cl2 141.88(10)
C3 C4 Ti1 Cl2 24.56(13)
C8 C4 Ti1 Cl2 -97.33(18)
C5 C4 Ti1 C1 38.22(11)
C3 C4 Ti1 C1 -79.11(12)
C8 C4 Ti1 C1 159.0(2)
C3 C4 Ti1 C5 -117.32(16)
C8 C4 Ti1 C5 120.8(2)
C5 C4 Ti1 C2 79.99(12)
C3 C4 Ti1 C2 -37.33(11)
C8 C4 Ti1 C2 -159.2(2)
C5 C4 Ti1 C3 117.32(16)
C8 C4 Ti1 C3 -121.9(2)
C5 C4 Ti1 C17 -46.08(17)
C3 C4 Ti1 C17 -163.40(12)
C8 C4 Ti1 C17 74.7(2)
C18 C17 Ti1 N1 -90.33(18)
C22 C17 Ti1 N1 88.21(18)
N1 C17 Ti1 Cl1 130.34(11)
C18 C17 Ti1 Cl1 40.00(14)
C22 C17 Ti1 Cl1 -141.45(15)
N1 C17 Ti1 Cl2 -125.60(11)
C18 C17 Ti1 Cl2 144.06(15)
C22 C17 Ti1 Cl2 -37.39(15)
N1 C17 Ti1 C1 -6.62(13)
C18 C17 Ti1 C1 -96.96(15)
C22 C17 Ti1 C1 81.59(16)
N1 C17 Ti1 C5 32.81(13)
C18 C17 Ti1 C5 -57.53(16)
C22 C17 Ti1 C5 121.02(15)
N1 C17 Ti1 C2 -41.06(15)
C18 C17 Ti1 C2 -131.39(14)
C22 C17 Ti1 C2 47.16(19)
N1 C17 Ti1 C3 -40.1(4)
C18 C17 Ti1 C3 -130.4(4)
C22 C17 Ti1 C3 48.1(5)
N1 C17 Ti1 C4 61.05(17)
C18 C17 Ti1 C4 -29.3(2)
C22 C17 Ti1 C4 149.26(15)
